data_4128901
loop_
_publ_author_name
'Zheng, Qi'
'Kupper, Manuel'
'Xuan, Weimin'
'Oki, Hirofumi'
'Tsunashima, Ryo'
'Long, De-Liang'
'Cronin, Leroy'

_publ_section_title
;
 Anisotropic Polyoxometalate Cages Assembled via Layers of Heteroanion
 Templates.
;
_journal_issue 34
_journal_name_full 'Journal of the American Chemical Society'
_journal_page_first 13479
_journal_page_last 13486
_journal_paper_doi 10.1021/jacs.9b04533
_journal_volume 141
_journal_year 2019
_chemical_formula_sum 'C32 H161 Mo4 N16 O117 P3 W26'
_chemical_formula_weight 7899.53
_space_group_crystal_system orthorhombic
_space_group_IT_number 64
_space_group_name_Hall '-C 2ac 2'
_space_group_name_H-M_alt 'C m c e'
_atom_sites_solution_primary direct
_atom_sites_solution_secondary difmap
_audit_creation_method SHELXL-2018/3
_cell_angle_alpha 90
_cell_angle_beta 90
_cell_angle_gamma 90
_cell_formula_units_Z 4
_cell_length_a 21.7592(18)
_cell_length_b 26.906(2)
_cell_length_c 25.728(2)
_cell_measurement_reflns_used 9939
_cell_measurement_temperature 150(2)
_cell_measurement_theta_max 26.3
_cell_measurement_theta_min 2.66
_cell_volume 15063(2)
_computing_cell_refinement Apex3
_computing_data_collection Apex3
_computing_data_reduction Apex3
_computing_molecular_graphics Diamond3
_computing_publication_material WinGX
_computing_structure_refinement 'SHELXL-2018/3 (Sheldrick, 2018)'
_computing_structure_solution 'SHELXS-97 (Sheldrick, 2008)'
_diffrn_ambient_temperature 150(2)
_diffrn_measured_fraction_theta_full 0.999
_diffrn_measured_fraction_theta_max 0.996
_diffrn_measurement_device_type 'Bruker Apex II Quasar'
_diffrn_measurement_method '\w & \f scans'
_diffrn_radiation_type MoK\a
_diffrn_radiation_wavelength 0.71073
_diffrn_reflns_av_R_equivalents 0.0429
_diffrn_reflns_av_unetI/netI 0.0247
_diffrn_reflns_Laue_measured_fraction_full 0.999
_diffrn_reflns_Laue_measured_fraction_max 0.996
_diffrn_reflns_limit_h_max 27
_diffrn_reflns_limit_h_min -25
_diffrn_reflns_limit_k_max 30
_diffrn_reflns_limit_k_min -33
_diffrn_reflns_limit_l_max 32
_diffrn_reflns_limit_l_min -30
_diffrn_reflns_number 61753
_diffrn_reflns_point_group_measured_fraction_full 0.999
_diffrn_reflns_point_group_measured_fraction_max 0.996
_diffrn_reflns_theta_full 25.242
_diffrn_reflns_theta_max 26.449
_diffrn_reflns_theta_min 1.872
_diffrn_source '1uS Microfocus x-ray'
_exptl_absorpt_coefficient_mu 20.221
_exptl_absorpt_correction_T_max 0.0085
_exptl_absorpt_correction_T_min 0.0020
_exptl_absorpt_correction_type empirical
_exptl_absorpt_process_details 'SADABS-2016/2 - Bruker AXS'
_exptl_crystal_colour blue
_exptl_crystal_density_diffrn 3.484
_exptl_crystal_density_method none
_exptl_crystal_description block
_exptl_crystal_F_000 14152
_exptl_crystal_size_max 0.100
_exptl_crystal_size_mid 0.100
_exptl_crystal_size_min 0.100
_refine_diff_density_max 2.27
_refine_diff_density_min -2.18
_refine_diff_density_rms 0.31
_refine_ls_extinction_method none
_refine_ls_goodness_of_fit_ref 1.184
_refine_ls_hydrogen_treatment undef
_refine_ls_matrix_type full
_refine_ls_number_parameters 439
_refine_ls_number_reflns 7946
_refine_ls_number_restraints 30
_refine_ls_restrained_S_all 1.183
_refine_ls_R_factor_all 0.0766
_refine_ls_R_factor_gt 0.0514
_refine_ls_shift/su_max 0.002
_refine_ls_shift/su_mean 0.000
_refine_ls_structure_factor_coef Fsqd
_refine_ls_weighting_details 'w=1/[\s^2^(Fo^2^)+(0.0757P)^2^+702.5400P] where P=(Fo^2^+2Fc^2^)/3'
_refine_ls_weighting_scheme calc
_refine_ls_wR_factor_gt 0.1393
_refine_ls_wR_factor_ref 0.1804
_reflns_Friedel_coverage 0.000
_reflns_number_gt 5806
_reflns_number_total 7946
_reflns_threshold_expression 'I > 2\s(I)'
_cod_data_source_file ja9b04533_si_009.cif
_cod_data_source_block qz652e_1
_cod_depositor_comments
;
The following automatic conversions were performed:

data item '_atom_sites_solution_primary' value 'direct methods' was
changed to 'direct'.

Automatic conversion script
Id: cif_fix_values 6909 2019-04-08 15:41:33Z antanas 
;
_cod_original_cell_volume 15062(2)
_cod_original_sg_symbol_Hall '-C 2bc 2'
_cod_original_sg_symbol_H-M 'C m c a'
_cod_database_code 4128901
_shelx_shelxl_version_number 2018/3
_shelx_space_group_comment
;
The symmetry employed for this shelxl refinement is uniquely defined
by the following loop, which should always be used as a source of
symmetry information in preference to the above space-group names.
They are only intended as comments.
;
_shelx_estimated_absorpt_t_min 0.237
_shelx_estimated_absorpt_t_max 0.237

loop_
_space_group_symop_operation_xyz
'x, y, z'
'-x+1/2, -y, z+1/2'
'x, -y, -z'
'-x+1/2, y, -z+1/2'
'x+1/2, y+1/2, z'
'-x+1, -y+1/2, z+1/2'
'x+1/2, -y+1/2, -z'
'-x+1, y+1/2, -z+1/2'
'-x, -y, -z'
'x-1/2, y, -z-1/2'
'-x, y, z'
'x-1/2, -y, z-1/2'
'-x+1/2, -y+1/2, -z'
'x, y+1/2, -z-1/2'
'-x+1/2, y+1/2, z'
'x, -y+1/2, z-1/2'

loop_
_atom_site_label
_atom_site_type_symbol
_atom_site_fract_x
_atom_site_fract_y
_atom_site_fract_z
_atom_site_U_iso_or_equiv
_atom_site_adp_type
_atom_site_occupancy
_atom_site_site_symmetry_order
_atom_site_calc_flag
_atom_site_refinement_flags_posn
_atom_site_refinement_flags_adp
_atom_site_refinement_flags_occupancy
_atom_site_disorder_assembly
_atom_site_disorder_group
W1 W 0.41700(11) 0.76295(11) 0.82097(10) 0.0580(6) Uani 0.8 1 d . U P . .
W2 W 0.500000 0.81579(4) 0.93431(5) 0.0581(3) Uani 0.8 2 d S T P . .
W3 W 0.41507(4) 0.63885(3) 0.80013(3) 0.0509(2) Uani 0.85 1 d . . P . .
W4 W 0.33848(4) 0.68548(3) 0.90247(3) 0.0516(2) Uani 0.85 1 d . . P . .
W5 W 0.42239(4) 0.73777(2) 1.01562(3) 0.0479(2) Uani 0.9 1 d . . P . .
W6 W 0.41907(4) 0.51443(3) 0.86117(3) 0.0484(2) Uani 0.9 1 d . . P . .
W7 W 0.33845(3) 0.56335(3) 0.96847(3) 0.0508(2) Uani 0.9 1 d . . P . .
W8 W 0.41932(4) 0.61264(3) 1.07596(3) 0.0487(2) Uani 0.9 1 d . . P . .
Mo1 Mo 0.3997(8) 0.7672(8) 0.8245(10) 0.041(3) Uani 0.2 1 d . U P . .
Mo2 Mo 0.500000 0.81579(4) 0.93431(5) 0.0581(3) Uani 0.2 2 d S T P . .
Mo3 Mo 0.41507(4) 0.63885(3) 0.80013(3) 0.0509(2) Uani 0.15 1 d . . P . .
Mo4 Mo 0.33848(4) 0.68548(3) 0.90247(3) 0.0516(2) Uani 0.15 1 d . . P . .
Mo5 Mo 0.42239(4) 0.73777(2) 1.01562(3) 0.0479(2) Uani 0.1 1 d . . P . .
Mo6 Mo 0.41907(4) 0.51443(3) 0.86117(3) 0.0484(2) Uani 0.1 1 d . . P . .
Mo7 Mo 0.33845(3) 0.56335(3) 0.96847(3) 0.0508(2) Uani 0.1 1 d . . P . .
Mo8 Mo 0.41932(4) 0.61264(3) 1.07596(3) 0.0487(2) Uani 0.1 1 d . . P . .
P1 P 0.500000 0.6848(3) 0.9073(3) 0.0222(17) Uani 0.5 2 d S T P . .
P2 P 0.500000 0.5485(6) 0.9759(5) 0.037(3) Uani 0.5 2 d S T P A 1
P2' P 0.500000 0.5736(6) 0.9637(5) 0.034(2) Uani 0.5 2 d S T P B 2
O1 O 0.3883(10) 0.8105(5) 0.7822(6) 0.091(5) Uani 1 1 d . . . . .
O2 O 0.500000 0.8791(7) 0.9327(7) 0.084(7) Uani 1 2 d S T P . .
O3 O 0.3861(7) 0.6114(5) 0.7448(5) 0.074(4) Uani 1 1 d . . . . .
O4 O 0.2608(7) 0.6880(5) 0.9110(6) 0.076(4) Uani 1 1 d . . . . .
O5 O 0.3739(7) 0.7590(5) 1.0626(5) 0.066(4) Uani 1 1 d . . . . .
O6 O 0.3798(7) 0.4972(5) 0.8073(5) 0.069(4) Uani 1 1 d . . . . .
O7 O 0.2620(6) 0.5692(5) 0.9654(6) 0.069(4) Uani 1 1 d . . . . .
O8 O 0.3801(7) 0.6404(5) 1.1248(5) 0.067(4) Uani 1 1 d . . . . .
O9 O 0.500000 0.7628(7) 0.8042(7) 0.076(6) Uani 1 2 d S T P . .
O10 O 0.4376(8) 0.7984(4) 0.8808(5) 0.071(4) Uani 1 1 d . . . . .
O11 O 0.4048(8) 0.7075(5) 0.7761(5) 0.079(5) Uani 1 1 d . . . . .
O12 O 0.3437(7) 0.7453(5) 0.8581(5) 0.067(4) Uani 1 1 d . . . . .
O13 O 0.4391(7) 0.8038(4) 0.9839(5) 0.064(3) Uani 1 1 d . . . . .
O14 O 0.500000 0.6450(6) 0.7852(6) 0.056(4) Uani 1 2 d S T P . .
O15 O 0.3394(6) 0.6496(4) 0.8373(5) 0.061(3) Uani 1 1 d . . . . .
O16 O 0.3694(6) 0.7253(4) 0.9587(5) 0.052(3) Uani 1 1 d . . . . .
O17 O 0.500000 0.7490(6) 1.0495(6) 0.053(4) Uani 1 2 d S T P . .
O18 O 0.4388(6) 0.6894(4) 0.8718(5) 0.056(3) Uani 1 1 d . . . . .
O19 O 0.500000 0.7261(6) 0.9537(7) 0.062(5) Uani 1 2 d S T P . .
O20 O 0.4312(6) 0.5843(4) 0.8420(5) 0.054(3) Uani 1 1 d . . . . .
O21 O 0.3593(6) 0.6279(4) 0.9375(4) 0.055(3) Uani 1 1 d . . . . .
O22 O 0.4271(5) 0.6705(4) 1.0304(4) 0.048(3) Uani 1 1 d . . . . .
O23 O 0.500000 0.5072(13) 0.8545(15) 0.054(8) Uiso 0.5 2 d S . P C 1
O23' O 0.500000 0.5018(13) 0.8274(15) 0.052(8) Uiso 0.5 2 d S . P C 2
O24 O 0.3425(12) 0.5385(9) 0.8940(9) 0.051(5) Uiso 0.5 1 d . . P C 1
O24' O 0.3681(11) 0.5305(8) 0.9136(9) 0.046(5) Uiso 0.5 1 d . . P C 2
O25 O 0.3679(11) 0.5890(8) 1.0278(8) 0.039(5) Uiso 0.5 1 d . . P C 1
O25' O 0.3410(12) 0.5980(9) 1.0378(9) 0.048(5) Uiso 0.5 1 d . . P C 2
O26 O 0.500000 0.6346(12) 1.1045(12) 0.042(7) Uiso 0.5 2 d S . P C 1
O26' O 0.500000 0.6111(13) 1.0849(13) 0.052(8) Uiso 0.5 2 d S . P C 2
O27 O 0.4411(10) 0.5519(8) 0.9422(8) 0.045(5) Uiso 0.5 1 d . . P A 1
O27' O 0.500000 0.5361(10) 0.9195(10) 0.036(6) Uiso 0.5 2 d S . P B 2
O28 O 0.500000 0.5871(10) 1.0198(10) 0.037(6) Uiso 0.5 2 d S . P A 1
O28' O 0.4433(9) 0.5718(7) 0.9964(7) 0.038(4) Uiso 0.5 1 d . . P B 2
O29 O 0.4217(7) 0.4522(4) 0.8949(5) 0.071(4) Uani 1 1 d . . . . .
O30 O 0.3435(9) 0.500000 1.000000 0.078(6) Uani 1 2 d S T P C .
O32 O 0.352(3) 0.897(2) 0.737(2) 0.089(15) Uiso 0.3 1 d . . P . .
O33 O 0.258(3) 0.462(3) 0.885(3) 0.072(18) Uiso 0.2 1 d . . P . .
O35 O 0.344(5) 0.744(4) 0.673(4) 0.11(3) Uiso 0.2 1 d . . P D 1
O36 O 0.234(4) 0.744(3) 0.789(3) 0.08(2) Uiso 0.2 1 d . . P E 1
O37 O 0.361(3) 0.694(2) 0.655(3) 0.11(2) Uiso 0.3 1 d . . P F 2
O38 O 0.158(3) 0.629(3) 0.878(3) 0.12(2) Uiso 0.3 1 d . . P G 1
O39 O 0.233(6) 0.577(5) 0.827(5) 0.11(4) Uiso 0.15 1 d . . P H 1
O36' O 0.237(10) 0.809(7) 0.813(8) 0.11(6) Uiso 0.1 1 d . . P I 2
O39' O 0.255(7) 0.542(3) 0.765(4) 0.13(4) Uiso 0.2 1 d . . P J 2
N1 N 0.500000 0.7217(14) 0.6935(16) 0.079(12) Uiso 0.6 2 d DS . P . .
N2 N 0.500000 0.531(3) 0.711(4) 0.12(3) Uiso 0.4 2 d DS . P . .
N3 N 0.500000 0.901(2) 0.725(2) 0.093(17) Uiso 0.5 2 d DS . P K 1
N4 N 0.500000 0.902(6) 1.059(6) 0.16(5) Uiso 0.3 2 d DS U P . .
N5 N 0.500000 0.919(3) 0.816(2) 0.08(2) Uiso 0.3 2 d DS . P L 2
N6 N 0.500000 0.980(6) 0.957(7) 0.17(6) Uiso 0.3 2 d DS . P . .
N7 N 0.227(2) 0.685(2) 1.034(2) 0.070(15) Uiso 0.3 1 d D U P M 1
N7' N 0.1962(19) 0.6702(14) 1.0722(14) 0.032(8) Uiso 0.3 1 d D U P N 2
C1 C 0.500000 0.6797(19) 0.656(2) 0.088(16) Uiso 0.6 2 d DS . P . .
C2 C 0.500000 0.7746(15) 0.677(2) 0.079(14) Uiso 0.6 2 d DS . P . .
C3 C 0.4331(16) 0.525(3) 0.698(3) 0.08(2) Uiso 0.3 1 d D . P . .
C4 C 0.476(2) 0.9348(18) 0.7659(19) 0.049(13) Uiso 0.3 1 d D . P K 1
C5 C 0.4330(19) 0.889(3) 1.057(3) 0.053(16) Uiso 0.25 1 d D U P . .
C6 C 0.500000 0.941(2) 0.869(2) 0.034(13) Uiso 0.3 2 d DS . P L 2
C7 C 0.4318(15) 0.973(4) 0.958(4) 0.06(2) Uiso 0.2 1 d D . P . .
C8 C 0.278(3) 0.650(4) 1.048(5) 0.15(3) Uiso 0.3 1 d D U P M 1
C9 C 0.171(2) 0.6784(16) 1.0670(17) 0.031(9) Uiso 0.3 1 d D U P M 1
C8' C 0.249(2) 0.690(2) 1.041(2) 0.047(13) Uiso 0.3 1 d D U P N 2
C9' C 0.170(4) 0.623(2) 1.052(4) 0.10(2) Uiso 0.3 1 d D U P N 2

loop_
_atom_site_aniso_label
_atom_site_aniso_U_11
_atom_site_aniso_U_22
_atom_site_aniso_U_33
_atom_site_aniso_U_23
_atom_site_aniso_U_13
_atom_site_aniso_U_12
W1 0.0858(18) 0.0446(7) 0.0435(8) 0.0010(5) -0.0071(11) 0.0151(11)
W2 0.0922(9) 0.0349(5) 0.0472(6) 0.0004(4) 0.000 0.000
W3 0.0741(5) 0.0373(4) 0.0413(4) 0.0021(3) -0.0094(3) 0.0039(3)
W4 0.0556(5) 0.0443(4) 0.0549(4) 0.0013(3) -0.0094(3) 0.0123(3)
W5 0.0623(5) 0.0361(3) 0.0453(4) -0.0004(3) 0.0035(3) 0.0086(3)
W6 0.0585(5) 0.0424(4) 0.0443(4) 0.0014(3) -0.0118(3) -0.0045(3)
W7 0.0358(4) 0.0453(4) 0.0715(5) 0.0009(3) -0.0017(3) 0.0057(3)
W8 0.0556(5) 0.0399(4) 0.0507(4) 0.0003(3) 0.0096(3) 0.0097(3)
Mo1 0.031(6) 0.033(5) 0.060(6) 0.012(4) 0.019(4) 0.017(4)
Mo2 0.0922(9) 0.0349(5) 0.0472(6) 0.0004(4) 0.000 0.000
Mo3 0.0741(5) 0.0373(4) 0.0413(4) 0.0021(3) -0.0094(3) 0.0039(3)
Mo4 0.0556(5) 0.0443(4) 0.0549(4) 0.0013(3) -0.0094(3) 0.0123(3)
Mo5 0.0623(5) 0.0361(3) 0.0453(4) -0.0004(3) 0.0035(3) 0.0086(3)
Mo6 0.0585(5) 0.0424(4) 0.0443(4) 0.0014(3) -0.0118(3) -0.0045(3)
Mo7 0.0358(4) 0.0453(4) 0.0715(5) 0.0009(3) -0.0017(3) 0.0057(3)
Mo8 0.0556(5) 0.0399(4) 0.0507(4) 0.0003(3) 0.0096(3) 0.0097(3)
P1 0.034(5) 0.013(3) 0.020(4) 0.002(3) 0.000 0.000
P2 0.030(6) 0.040(7) 0.040(7) -0.006(6) 0.000 0.000
P2' 0.027(6) 0.045(7) 0.031(6) -0.015(5) 0.000 0.000
O1 0.155(16) 0.050(7) 0.068(9) 0.006(7) -0.021(10) 0.009(9)
O2 0.14(2) 0.057(11) 0.054(11) 0.008(9) 0.000 0.000
O3 0.102(11) 0.064(8) 0.057(7) -0.009(6) -0.020(8) 0.006(8)
O4 0.081(10) 0.068(8) 0.079(9) -0.005(7) -0.020(8) 0.025(7)
O5 0.081(9) 0.055(7) 0.061(8) -0.010(6) 0.009(7) 0.024(7)
O6 0.091(10) 0.060(7) 0.057(7) -0.002(6) -0.029(7) 0.000(7)
O7 0.037(7) 0.076(9) 0.094(10) 0.006(8) -0.003(6) 0.002(6)
O8 0.089(10) 0.052(7) 0.058(7) -0.002(6) 0.028(7) 0.007(7)
O9 0.14(2) 0.052(10) 0.036(9) 0.002(7) 0.000 0.000
O10 0.131(12) 0.033(6) 0.050(7) 0.001(5) 0.019(8) 0.012(7)
O11 0.143(14) 0.048(7) 0.047(7) 0.004(6) -0.018(8) 0.018(8)
O12 0.089(10) 0.052(7) 0.060(8) 0.007(6) -0.014(7) 0.017(7)
O13 0.098(10) 0.034(6) 0.060(7) 0.001(5) 0.005(7) 0.008(6)
O14 0.081(12) 0.039(8) 0.048(9) 0.001(7) 0.000 0.000
O15 0.075(9) 0.049(6) 0.059(7) -0.003(5) -0.015(6) 0.015(6)
O16 0.056(7) 0.039(6) 0.063(7) 0.001(5) -0.002(6) 0.014(5)
O17 0.066(11) 0.042(8) 0.050(9) -0.008(7) 0.000 0.000
O18 0.066(8) 0.038(6) 0.063(7) 0.008(5) 0.003(6) 0.009(5)
O19 0.086(13) 0.045(9) 0.054(10) 0.007(8) 0.000 0.000
O20 0.060(7) 0.039(6) 0.062(7) 0.006(5) -0.002(6) 0.001(5)
O21 0.065(8) 0.038(6) 0.061(7) 0.002(5) 0.001(6) 0.010(5)
O22 0.061(7) 0.032(5) 0.051(6) 0.006(5) 0.004(5) 0.004(5)
O29 0.106(11) 0.044(7) 0.065(8) 0.016(6) -0.025(7) -0.027(7)
O30 0.053(11) 0.040(9) 0.14(2) 0.025(11) 0.000 0.000

loop_
_atom_type_symbol
_atom_type_description
_atom_type_scat_dispersion_real
_atom_type_scat_dispersion_imag
_atom_type_scat_source
W W -0.8490 6.8722 'International Tables Vol C Tables 4.2.6.8 and 6.1.1.4'
Mo Mo -1.6832 0.6857 'International Tables Vol C Tables 4.2.6.8 and 6.1.1.4'
P P 0.1023 0.0942 'International Tables Vol C Tables 4.2.6.8 and 6.1.1.4'
O O 0.0106 0.0060 'International Tables Vol C Tables 4.2.6.8 and 6.1.1.4'
N N 0.0061 0.0033 'International Tables Vol C Tables 4.2.6.8 and 6.1.1.4'
C C 0.0033 0.0016 'International Tables Vol C Tables 4.2.6.8 and 6.1.1.4'
H H 0.0000 0.0000 'International Tables Vol C Tables 4.2.6.8 and 6.1.1.4'

loop_
_geom_angle_atom_site_label_1
_geom_angle_atom_site_label_2
_geom_angle_atom_site_label_3
_geom_angle
_geom_angle_site_symmetry_1
_geom_angle_site_symmetry_3
O1 W1 O9 102.5(9) . .
O1 W1 O10 100.6(6) . .
O9 W1 O10 87.7(7) . .
O1 W1 O11 100.3(6) . .
O9 W1 O11 89.6(8) . .
O10 W1 O11 159.1(5) . .
O1 W1 O12 99.7(8) . .
O9 W1 O12 157.5(6) . .
O10 W1 O12 85.1(6) . .
O11 W1 O12 89.6(7) . .
O1 W1 O18 169.4(7) . .
O9 W1 O18 86.2(6) . .
O10 W1 O18 85.7(5) . .
O11 W1 O18 73.4(5) . .
O12 W1 O18 72.1(5) . .
O2 W2 O13 100.9(6) . 11_655
O2 W2 O13 100.9(6) . .
O13 W2 O13 90.4(9) 11_655 .
O2 W2 O10 102.6(6) . 11_655
O13 W2 O10 87.0(6) 11_655 11_655
O13 W2 O10 156.4(5) . 11_655
O2 W2 O10 102.6(6) . .
O13 W2 O10 156.4(5) 11_655 .
O13 W2 O10 87.0(6) . .
O10 W2 O10 86.1(8) 11_655 .
O2 W2 O19 169.7(8) . .
O13 W2 O19 72.1(4) 11_655 .
O13 W2 O19 72.1(4) . .
O10 W2 O19 84.8(4) 11_655 .
O10 W2 O19 84.8(4) . .
O3 W3 O20 102.1(6) . .
O3 W3 O14 103.1(7) . .
O20 W3 O14 90.2(6) . .
O3 W3 O15 99.3(7) . .
O20 W3 O15 89.5(5) . .
O14 W3 O15 157.1(6) . .
O3 W3 O11 95.8(6) . .
O20 W3 O11 161.9(5) . .
O14 W3 O11 87.9(7) . .
O15 W3 O11 85.4(6) . .
O3 W3 O18 167.7(5) . .
O20 W3 O18 87.7(5) . .
O14 W3 O18 83.9(6) . .
O15 W3 O18 73.2(5) . .
O11 W3 O18 74.2(5) . .
O4 W4 O21 102.3(6) . .
O4 W4 O16 103.2(6) . .
O21 W4 O16 90.8(5) . .
O4 W4 O15 98.1(6) . .
O21 W4 O15 90.0(5) . .
O16 W4 O15 158.0(6) . .
O4 W4 O12 95.6(6) . .
O21 W4 O12 161.8(6) . .
O16 W4 O12 87.8(5) . .
O15 W4 O12 84.6(5) . .
O4 W4 O18 166.6(6) . .
O21 W4 O18 88.4(5) . .
O16 W4 O18 84.3(5) . .
O15 W4 O18 73.7(5) . .
O12 W4 O18 73.4(5) . .
O5 W5 O22 102.6(6) . .
O5 W5 O16 103.3(6) . .
O22 W5 O16 91.1(5) . .
O5 W5 O17 99.8(6) . .
O22 W5 O17 90.6(6) . .
O16 W5 O17 155.9(6) . .
O5 W5 O13 96.0(6) . .
O22 W5 O13 161.2(5) . .
O16 W5 O13 87.3(5) . .
O17 W5 O13 83.4(7) . .
O5 W5 O19 166.9(6) . .
O22 W5 O19 88.2(5) . .
O16 W5 O19 83.6(5) . .
O17 W5 O19 72.3(5) . .
O13 W5 O19 73.1(6) . .
O6 W6 O23 113.0(14) . .
O6 W6 O24' 111.6(10) . .
O6 W6 O29 98.6(6) . .
O23 W6 O29 85.2(12) . .
O24' W6 O29 83.5(9) . .
O6 W6 O20 97.1(6) . .
O23 W6 O20 87.0(12) . .
O24' W6 O20 92.4(8) . .
O29 W6 O20 164.2(5) . .
O6 W6 O24 90.8(9) . .
O23 W6 O24 155.6(14) . .
O29 W6 O24 96.9(9) . .
O20 W6 O24 84.6(8) . .
O6 W6 O23' 92.4(11) . .
O24' W6 O23' 155.8(13) . .
O29 W6 O23' 91.2(11) . .
O20 W6 O23' 86.3(11) . .
O6 W6 O27 160.2(7) . .
O23 W6 O27 86.0(14) . .
O29 W6 O27 88.1(6) . .
O20 W6 O27 77.6(6) . .
O24 W6 O27 69.8(9) . .
O6 W6 O27' 162.6(7) . .
O24' W6 O27' 85.7(9) . .
O29 W6 O27' 84.5(7) . .
O20 W6 O27' 79.9(7) . .
O23' W6 O27' 70.3(11) . .
O7 W7 O24' 111.7(9) . .
O7 W7 O25 111.0(9) . .
O7 W7 O30 99.4(7) . .
O24' W7 O30 82.6(7) . .
O25 W7 O30 87.7(7) . .
O7 W7 O21 97.3(6) . .
O24' W7 O21 91.9(8) . .
O25 W7 O21 85.6(7) . .
O30 W7 O21 163.3(7) . .
O7 W7 O25' 91.4(9) . .
O24' W7 O25' 156.8(11) . .
O30 W7 O25' 92.1(7) . .
O21 W7 O25' 86.8(7) . .
O7 W7 O24 91.7(9) . .
O25 W7 O24 156.1(11) . .
O30 W7 O24 96.1(7) . .
O21 W7 O24 84.1(7) . .
O7 W7 O27 160.5(7) . .
O25 W7 O27 87.5(9) . .
O30 W7 O27 87.1(7) . .
O21 W7 O27 77.2(6) . .
O24 W7 O27 69.2(9) . .
O7 W7 O28' 161.7(7) . .
O24' W7 O28' 86.6(9) . .
O30 W7 O28' 84.3(7) . .
O21 W7 O28' 79.5(6) . .
O25' W7 O28' 70.4(9) . .
O8 W8 O26' 114.4(13) . .
O8 W8 O25 110.9(9) . .
O8 W8 O29 97.3(6) . 3_567
O25 W8 O29 87.9(8) . 3_567
O8 W8 O22 97.9(5) . .
O26' W8 O22 90.6(11) . .
O25 W8 O22 85.5(7) . .
O29 W8 O22 164.8(5) 3_567 .
O8 W8 O26 92.2(10) . .
O25 W8 O26 155.9(11) . .
O29 W8 O26 95.9(10) 3_567 .
O22 W8 O26 84.8(9) . .
O8 W8 O25' 91.2(9) . .
O26' W8 O25' 154.3(14) . .
O29 W8 O25' 92.1(8) 3_567 .
O22 W8 O25' 86.3(7) . .
O8 W8 O28 162.1(7) . .
O25 W8 O28 86.4(9) . .
O29 W8 O28 87.3(8) 3_567 .
O22 W8 O28 78.5(7) . .
O26 W8 O28 70.1(9) . .
O8 W8 O28' 162.3(7) . .
O26' W8 O28' 83.3(13) . .
O29 W8 O28' 84.8(6) 3_567 .
O22 W8 O28' 80.4(6) . .
O25' W8 O28' 71.1(9) . .
O12 Mo1 O1 120.7(13) . .
O12 Mo1 O10 94.7(13) . .
O1 Mo1 O10 105.4(14) . .
O12 Mo1 O11 94.7(13) . .
O1 Mo1 O11 99.5(14) . .
O10 Mo1 O11 143.7(11) . .
O12 Mo1 O9 147.5(14) . .
O1 Mo1 O9 91.7(12) . .
O10 Mo1 O9 77.0(10) . .
O11 Mo1 O9 76.3(9) . .
O18 P1 O18 110.6(10) . 11_655
O18 P1 O19 111.2(6) . .
O18 P1 O19 111.2(6) 11_655 .
O28 P2 O27 111.8(11) . .
O28 P2 O27 111.8(11) . 11_655
O27 P2 O27 111.5(18) . 11_655
O28' P2' O27' 113.6(10) . .
O28' P2' O27' 113.6(10) 11_655 .
Mo1 O1 W1 13.2(6) . .
W1 O9 W1 153.1(10) . 11_655
W1 O9 Mo1 153.0(11) . 11_655
W1 O9 Mo1 2.9(7) 11_655 11_655
W1 O9 Mo1 2.9(7) . .
W1 O9 Mo1 153.0(11) 11_655 .
Mo1 O9 Mo1 152.5(16) 11_655 .
W1 O10 Mo1 12.4(5) . .
W1 O10 W2 148.8(8) . .
Mo1 O10 W2 160.8(9) . .
W1 O11 W3 122.0(6) . .
W1 O11 Mo1 11.1(5) . .
W3 O11 Mo1 123.8(9) . .
Mo1 O12 W1 8.3(7) . .
Mo1 O12 W4 130.7(10) . .
W1 O12 W4 122.4(7) . .
W2 O13 W5 124.4(6) . .
W3 O14 W3 154.4(10) 11_655 .
W3 O15 W4 120.9(7) . .
W5 O16 W4 153.4(6) . .
W5 O17 W5 122.7(8) 11_655 .
P1 O18 W4 125.3(7) . .
P1 O18 W3 125.4(7) . .
W4 O18 W3 91.9(5) . .
P1 O18 W1 121.9(7) . .
W4 O18 W1 92.1(4) . .
W3 O18 W1 90.4(4) . .
P1 O19 W5 126.1(5) . .
P1 O19 W5 126.1(5) . 11_655
W5 O19 W5 92.3(6) . 11_655
P1 O19 W2 121.2(9) . .
W5 O19 W2 90.4(5) . .
W5 O19 W2 90.4(5) 11_655 .
W3 O20 W6 151.6(7) . .
W4 O21 W7 151.9(8) . .
W5 O22 W8 153.5(7) . .
W6 O23 W6 163(2) 11_655 .
W6 O23' W6 124(2) 11_655 .
W6 O24 W7 123.2(13) . .
W7 O24' W6 159.1(14) . .
W8 O25 W7 162.0(15) . .
W8 O25' W7 123.2(13) . .
W8 O26 W8 123.5(16) . 11_655
W8 O26' W8 165(2) . 11_655
P2 O27 W7 129.2(12) . .
P2 O27 W6 129.4(13) . .
W7 O27 W6 96.7(8) . .
P2' O27' W6 129.2(7) . .
W6 O27' W6 95.2(10) 11_655 .
P2 O28 W8 130.1(6) . 11_655
P2 O28 W8 130.1(6) . .
W8 O28 W8 95.3(10) 11_655 .
P2' O28' W8 130.5(12) . .
P2' O28' W7 128.2(11) . .
W8 O28' W7 95.3(7) . .
W6 O29 W8 174.7(8) . 3_567
W7 O30 W7 173.3(11) . 3_567
C2 N1 C1 123(4) . .
C3 N2 C3 152(10) 11_655 .
C4 N3 C4 41(4) 11_655 .
C5 N4 C5 153(10) . 11_655
C7 N6 C7 165(10) . 11_655
C8 N7 C9 113(2) . .
C9' N7' C8' 115(5) . .
C4 C4 N3 69(2) 11_655 .

loop_
_geom_bond_atom_site_label_1
_geom_bond_atom_site_label_2
_geom_bond_distance
_geom_bond_site_symmetry_2
W1 O1 1.738(14) .
W1 O9 1.857(5) .
W1 O10 1.866(13) .
W1 O11 1.905(13) .
W1 O12 1.919(15) .
W1 O18 2.420(11) .
W2 O2 1.704(19) .
W2 O13 1.868(14) 11_655
W2 O13 1.868(14) .
W2 O10 1.990(16) 11_655
W2 O10 1.990(16) .
W2 O19 2.465(16) .
W3 O3 1.724(13) .
W3 O20 1.853(11) .
W3 O14 1.895(4) .
W3 O15 1.927(14) .
W3 O11 1.961(12) .
W3 O18 2.348(13) .
W4 O4 1.706(16) .
W4 O21 1.849(10) .
W4 O16 1.923(12) .
W4 O15 1.935(12) .
W4 O12 1.978(13) .
W4 O18 2.324(13) .
W5 O5 1.704(12) .
W5 O22 1.853(10) .
W5 O16 1.892(12) .
W5 O17 1.925(8) .
W5 O13 1.988(12) .
W5 O19 2.343(13) .
W6 O6 1.694(12) .
W6 O23 1.780(6) .
W6 O24' 1.80(2) .
W6 O29 1.888(11) .
W6 O20 1.962(11) .
W6 O24 1.98(2) .
W6 O23' 1.992(18) .
W6 O27 2.36(2) .
W6 O27' 2.385(18) .
W7 O7 1.673(12) .
W7 O24' 1.79(2) .
W7 O25 1.79(2) .
W7 O30 1.8908(13) .
W7 O21 1.963(11) .
W7 O25' 2.01(2) .
W7 O24 2.03(2) .
W7 O27 2.35(2) .
W7 O28' 2.40(2) .
W8 O8 1.693(12) .
W8 O26' 1.771(5) .
W8 O25 1.79(2) .
W8 O29 1.898(11) 3_567
W8 O22 1.955(10) .
W8 O26 1.993(16) .
W8 O25' 2.01(2) .
W8 O28 2.376(18) .
W8 O28' 2.381(19) .
Mo1 O12 1.61(2) .
Mo1 O1 1.61(3) .
Mo1 O10 1.87(3) .
Mo1 O11 2.03(3) .
Mo1 O9 2.247(15) .
P1 O18 1.619(14) .
P1 O18 1.619(14) 11_655
P1 O19 1.631(19) .
P2 O28 1.53(3) .
P2 O27 1.55(2) .
P2 O27 1.55(2) 11_655
P2' O28' 1.49(2) .
P2' O28' 1.49(2) 11_655
P2' O27' 1.52(3) .
N1 C2 1.48(2) .
N1 C1 1.49(2) .
N2 C3 1.50(2) 11_655
N2 C3 1.50(2) .
N3 C4 1.48(2) 11_655
N3 C4 1.48(2) .
N4 C5 1.50(2) .
N4 C5 1.50(2) 11_655
N5 C6 1.50(2) .
N6 C7 1.50(2) .
N6 C7 1.50(2) 11_655
N7 C8 1.50(2) .
N7 C9 1.51(2) .
N7' C9' 1.49(2) .
N7' C8' 1.50(2) .
C4 C4 1.05(10) 11_655
